data_4031914
loop_
_publ_author_name
'Yamazawa, Sho'
'Nakashima, Mika'
'Suda, Yukie'
'Nishiyabu, Ryuhei'
'Kubo, Yuji'

_publ_section_title
;
 2,3-Naphtho-Fused BODIPYs as Near-Infrared Absorbing Dyes.
;
_journal_issue 3
_journal_name_full 'The Journal of organic chemistry'
_journal_page_first 1310
_journal_page_last 1315
_journal_paper_doi 10.1021/acs.joc.5b02720
_journal_volume 81
_journal_year 2016
_chemical_formula_moiety 'C37 H23 B F2 N2'
_chemical_formula_sum 'C37 H23 B F2 N2'
_chemical_formula_weight 544.41
_space_group_crystal_system monoclinic
_space_group_IT_number 14
_space_group_name_Hall '-P 2yn'
_space_group_name_H-M_alt 'P 1 21/n 1'
_symmetry_space_group_name_Hall '-P 2yn'
_symmetry_space_group_name_H-M 'P 1 21/n 1'
_atom_sites_solution_hydrogens geom
_atom_sites_solution_primary direct
_atom_sites_solution_secondary difmap
_cell_angle_alpha 90.0000
_cell_angle_beta 90.261(9)
_cell_angle_gamma 90.0000
_cell_formula_units_Z 4
_cell_length_a 12.119(4)
_cell_length_b 7.848(2)
_cell_length_c 27.185(8)
_cell_measurement_reflns_used 7046
_cell_measurement_temperature 113
_cell_measurement_theta_max 27.40
_cell_measurement_theta_min 3.20
_cell_volume 2585.5(13)
_computing_cell_refinement 'CrystalClear-SM Expert 2.1 b45'
_computing_data_collection 'CrystalClear-SM Expert 2.1 b45 (Rigaku, 2015)'
_computing_data_reduction 'CrystalClear-SM Expert 2.1 b45'
_computing_molecular_graphics 'CrystalStructure 4.1'
_computing_publication_material 'CrystalStructure 4.1 (Rigaku, 2014)'
_computing_structure_refinement 'SHELXL2013 (Sheldrick, 2008)'
_computing_structure_solution 'SHELXS2013 (Sheldrick, 2008)'
_diffrn_ambient_temperature 113
_diffrn_detector_area_resol_mean 5.814
_diffrn_measured_fraction_theta_full 0.960
_diffrn_measured_fraction_theta_max 0.836
_diffrn_measurement_device_type 'Rigaku XtaLAB P200'
_diffrn_measurement_method \w
_diffrn_radiation_type 'Mo K\a'
_diffrn_radiation_wavelength 0.71075
_diffrn_reflns_av_R_equivalents 0.0305
_diffrn_reflns_laue_measured_fraction_full 0.960
_diffrn_reflns_laue_measured_fraction_max 0.836
_diffrn_reflns_limit_h_max 12
_diffrn_reflns_limit_h_min -15
_diffrn_reflns_limit_k_max 9
_diffrn_reflns_limit_k_min -9
_diffrn_reflns_limit_l_max 34
_diffrn_reflns_limit_l_min -25
_diffrn_reflns_number 11077
_diffrn_reflns_point_group_measured_fraction_full 0.960
_diffrn_reflns_point_group_measured_fraction_max 0.836
_diffrn_reflns_theta_full 25.242
_diffrn_reflns_theta_max 27.545
_diffrn_reflns_theta_min 2.997
_diffrn_standards_number 0
_exptl_absorpt_coefficient_mu 0.091
_exptl_absorpt_correction_T_max 0.996
_exptl_absorpt_correction_T_min 0.798
_exptl_absorpt_correction_type multi-scan
_exptl_absorpt_process_details 'REQAB (Rigaku, 1998)'
_exptl_crystal_colour brown
_exptl_crystal_density_diffrn 1.398
_exptl_crystal_density_method 'not measured'
_exptl_crystal_description needle
_exptl_crystal_F_000 1128.00
_exptl_crystal_size_max 0.570
_exptl_crystal_size_mid 0.060
_exptl_crystal_size_min 0.040
_refine_diff_density_max 0.26
_refine_diff_density_min -0.22
_refine_ls_extinction_method none
_refine_ls_goodness_of_fit_ref 1.041
_refine_ls_hydrogen_treatment constr
_refine_ls_number_parameters 379
_refine_ls_number_reflns 4995
_refine_ls_number_restraints 0
_refine_ls_R_factor_all 0.0504
_refine_ls_R_factor_gt 0.0387
_refine_ls_shift/su_max 0.001
_refine_ls_structure_factor_coef Fsqd
_refine_ls_weighting_details 'w = 1/[\s^2^(Fo^2^)+(0.0593P)^2^+0.5767P] where P=(Fo^2^+2Fc^2^)/3'
_refine_ls_weighting_scheme calc
_refine_ls_wR_factor_gt 0.1007
_refine_ls_wR_factor_ref 0.1070
_reflns_number_gt 4083
_reflns_number_total 4995
_reflns_threshold_expression F^2^>2.0\s(F^2^)
_cod_data_source_file jo5b02720_si_002.cif
_cod_data_source_block sudaEXP181
_cod_database_code 4031914
_shelxl_res_file
;

    shelxl.res created by SHELXL-2014/7

TITL sudaEXP181
CELL  0.71075 12.11900 7.84800 27.18500 90.00000 90.26100 90.00000
ZERR  4 0.00400 0.00200 0.00800 0.00000 0.00900 0.00000
LATT 1
SYMM .50-X, .50+Y, .50-Z
SFAC C H B F N
UNIT 148 92 4 8 8
L.S. 5
FMAP 2
PLAN -25
WPDB -2
HTAB
BOND $H
CONF
LIST 4
TEMP -160.0
ACTA
SIZE 0.570 0.060 0.040
WGHT    0.059300    0.576700
FVAR       0.61370
F1    4    0.200621    0.800142    0.524729    11.00000    0.02395    0.03892 =
         0.03034    0.00952    0.00891    0.00912
F2    4    0.253142    0.585702    0.473285    11.00000    0.03122    0.03770 =
         0.02165   -0.00019   -0.00064   -0.01167
N1    5    0.355860    0.630336    0.548956    11.00000    0.01925    0.01948 =
         0.01863   -0.00189    0.00299   -0.00137
N2    5    0.368977    0.830224    0.475039    11.00000    0.02099    0.02059 =
         0.01823   -0.00087    0.00216    0.00172
C1    1    0.531296    0.717516    0.515225    11.00000    0.01842    0.01924 =
         0.02182   -0.00334    0.00292   -0.00077
AFIX  43
H1    2    0.609496    0.710219    0.516599    11.00000   -1.20000
AFIX   0
C2    1    0.470186    0.638908    0.551947    11.00000    0.01802    0.01804 =
         0.02095   -0.00355    0.00045    0.00064
C3    1    0.504130    0.559123    0.596659    11.00000    0.02262    0.01681 =
         0.02020   -0.00482    0.00310   -0.00169
C4    1    0.405259    0.502056    0.620184    11.00000    0.02107    0.01792 =
         0.01997   -0.00354    0.00227   -0.00011
C5    1    0.315129    0.547704    0.588958    11.00000    0.02357    0.01731 =
         0.01805   -0.00219    0.00303   -0.00125
C6    1    0.483105    0.805507    0.476950    11.00000    0.01936    0.01830 =
         0.02030   -0.00393    0.00357   -0.00119
C7    1    0.529995    0.885639    0.434514    11.00000    0.02612    0.01571 =
         0.01957   -0.00431    0.00320   -0.00149
C8    1    0.440391    0.958443    0.407627    11.00000    0.02524    0.01706 =
         0.01938   -0.00395    0.00301   -0.00083
C9    1    0.341913    0.923309    0.435047    11.00000    0.02526    0.01896 =
         0.01839   -0.00364    0.00132    0.00087
C10   1    0.606119    0.534945    0.618546    11.00000    0.02082    0.02020 =
         0.02484   -0.00538    0.00265   -0.00168
AFIX  43
H10   2    0.671218    0.576397    0.603322    11.00000   -1.20000
AFIX   0
C11   1    0.611922    0.448148    0.663630    11.00000    0.02457    0.02118 =
         0.02166   -0.00694   -0.00126    0.00260
C12   1    0.513325    0.380621    0.685811    11.00000    0.02765    0.01975 =
         0.02004   -0.00483    0.00132    0.00418
C13   1    0.410710    0.409786    0.663908    11.00000    0.02344    0.01963 =
         0.02078   -0.00167    0.00393   -0.00018
AFIX  43
H13   2    0.345332    0.367228    0.678635    11.00000   -1.20000
AFIX   0
C14   1    0.636494    0.897058    0.417058    11.00000    0.02442    0.01834 =
         0.02333   -0.00309    0.00297   -0.00101
AFIX  43
H14   2    0.696200    0.850713    0.435448    11.00000   -1.20000
AFIX   0
C15   1    0.655660    0.978025    0.371763    11.00000    0.02946    0.01765 =
         0.02446   -0.00466    0.00572   -0.00549
C16   1    0.566119    1.055388    0.345407    11.00000    0.03264    0.01768 =
         0.02115   -0.00396    0.00524   -0.00385
C17   1    0.458294    1.046406    0.363917    11.00000    0.02999    0.01766 =
         0.02136   -0.00295    0.00247   -0.00020
AFIX  43
H17   2    0.398760    1.099293    0.346952    11.00000   -1.20000
AFIX   0
C18   1    0.713965    0.422013    0.688556    11.00000    0.02626    0.03367 =
         0.02696   -0.00638   -0.00126    0.00469
AFIX  43
H18   2    0.779489    0.469498    0.675270    11.00000   -1.20000
AFIX   0
C19   1    0.719845    0.330496    0.731017    11.00000    0.03382    0.04117 =
         0.02725   -0.00517   -0.00770    0.01240
AFIX  43
H19   2    0.789137    0.314820    0.746859    11.00000   -1.20000
AFIX   0
C20   1    0.623434    0.258322    0.751822    11.00000    0.04142    0.03362 =
         0.02228   -0.00053   -0.00109    0.01139
AFIX  43
H20   2    0.628590    0.192698    0.781108    11.00000   -1.20000
AFIX   0
C21   1    0.523868    0.282912    0.729944    11.00000    0.03401    0.02375 =
         0.02183   -0.00224    0.00288    0.00593
AFIX  43
H21   2    0.459838    0.234177    0.744254    11.00000   -1.20000
AFIX   0
C22   1    0.762413    0.978203    0.350039    11.00000    0.03010    0.02703 =
         0.03046   -0.00226    0.00769   -0.00578
AFIX  43
H22   2    0.822327    0.925913    0.366893    11.00000   -1.20000
AFIX   0
C23   1    0.779828    1.052664    0.305230    11.00000    0.03352    0.03345 =
         0.03127   -0.00164    0.01333   -0.00875
AFIX  43
H23   2    0.851130    1.048998    0.290893    11.00000   -1.20000
AFIX   0
C24   1    0.692597    1.134864    0.280168    11.00000    0.04371    0.03029 =
         0.02396    0.00027    0.01046   -0.01025
AFIX  43
H24   2    0.706199    1.189082    0.249545    11.00000   -1.20000
AFIX   0
C25   1    0.589029    1.137211    0.299476    11.00000    0.03924    0.02404 =
         0.02242   -0.00032    0.00322   -0.00456
AFIX  43
H25   2    0.531318    1.193811    0.282261    11.00000   -1.20000
AFIX   0
C26   1    0.198943    0.502948    0.597437    11.00000    0.02107    0.01804 =
         0.02431    0.00134    0.00405    0.00118
C27   1    0.156619    0.515322    0.645270    11.00000    0.02567    0.02256 =
         0.02455    0.00093    0.00435    0.00221
AFIX  43
H27   2    0.201335    0.560804    0.670885    11.00000   -1.20000
AFIX   0
C28   1    0.050345    0.461872    0.655462    11.00000    0.03053    0.03021 =
         0.03161    0.00051    0.01348    0.00269
AFIX  43
H28   2    0.022839    0.469654    0.688052    11.00000   -1.20000
AFIX   0
C29   1   -0.015809    0.397332    0.618477    11.00000    0.02098    0.03295 =
         0.04668   -0.00128    0.01162   -0.00307
AFIX  43
H29   2   -0.088795    0.361013    0.625583    11.00000   -1.20000
AFIX   0
C30   1    0.024350    0.385524    0.570906    11.00000    0.02280    0.03314 =
         0.03763   -0.00462    0.00153   -0.00486
AFIX  43
H30   2   -0.021543    0.341782    0.545451    11.00000   -1.20000
AFIX   0
C31   1    0.130871    0.437050    0.560259    11.00000    0.02317    0.02649 =
         0.02476    0.00024    0.00259   -0.00115
AFIX  43
H31   2    0.157884    0.427673    0.527621    11.00000   -1.20000
AFIX   0
C32   1    0.231294    0.986775    0.423223    11.00000    0.02467    0.02125 =
         0.02134    0.00151    0.00104   -0.00111
C33   1    0.166622    1.070886    0.458286    11.00000    0.02887    0.02809 =
         0.02497   -0.00116    0.00063    0.00324
AFIX  43
H33   2    0.193141    1.082269    0.491060    11.00000   -1.20000
AFIX   0
C34   1    0.064869    1.137351    0.445745    11.00000    0.02852    0.03257 =
         0.03950   -0.00086    0.00141    0.00832
AFIX  43
H34   2    0.021960    1.193965    0.469911    11.00000   -1.20000
AFIX   0
C35   1    0.025112    1.122024    0.398296    11.00000    0.03086    0.03129 =
         0.04633    0.00843   -0.00787    0.00454
AFIX  43
H35   2   -0.044970    1.167880    0.389794    11.00000   -1.20000
AFIX   0
C36   1    0.087886    1.039444    0.363115    11.00000    0.03655    0.03569 =
         0.02812    0.00858   -0.01058   -0.00508
AFIX  43
H36   2    0.060241    1.027912    0.330528    11.00000   -1.20000
AFIX   0
C37   1    0.190622    0.973556    0.375060    11.00000    0.03331    0.02784 =
         0.02204    0.00165    0.00135   -0.00526
AFIX  43
H37   2    0.233637    0.919219    0.350501    11.00000   -1.20000
AFIX   0
B4    3    0.287907    0.711990    0.505520    11.00000    0.02043    0.02684 =
         0.01922    0.00200    0.00331    0.00024
HKLF 4
 
REM  sudaEXP181
REM R1 =  0.0387 for    4083 Fo > 4sig(Fo)  and  0.0504 for all    4995 data
REM    379 parameters refined using      0 restraints
 
END  
     
WGHT      0.0567      0.6475 

REM No hydrogen bonds found for HTAB generation

REM Highest difference peak  0.259,  deepest hole -0.218,  1-sigma level  0.043
Q1    1   0.4587  0.5312  0.6098  11.00000  0.05    0.26
Q2    1   0.3210  0.6493  0.5276  11.00000  0.05    0.26
Q3    1   0.3273  0.7853  0.4905  11.00000  0.05    0.25
Q4    1   0.2880  0.9578  0.4302  11.00000  0.05    0.24
Q5    1   0.5164  0.8284  0.4544  11.00000  0.05    0.23
Q6    1   0.4683  0.3698  0.6686  11.00000  0.05    0.22
Q7    1   0.4993  0.6301  0.5788  11.00000  0.05    0.21
Q8    1   0.3870  0.9659  0.4212  11.00000  0.05    0.20
Q9    1   0.4145  0.6161  0.5433  11.00000  0.05    0.20
Q10   1   0.4657  0.4103  0.6838  11.00000  0.05    0.20
Q11   1   0.2525  0.5241  0.5924  11.00000  0.05    0.20
Q12   1   0.5800  0.9255  0.4328  11.00000  0.05    0.20
Q13   1   0.3577  0.5433  0.6117  11.00000  0.05    0.19
Q14   1   0.5158  0.8218  0.5021  11.00000  0.05    0.19
Q15   1   0.3548  0.4900  0.6062  11.00000  0.05    0.19
Q16   1   0.6560  0.4590  0.6818  11.00000  0.05    0.18
Q17   1   0.5001  0.7252  0.4894  11.00000  0.05    0.18
Q18   1   0.7116  1.0030  0.3635  11.00000  0.05    0.18
Q19   1   0.5595  0.4055  0.6744  11.00000  0.05    0.18
Q20   1   0.5454  0.5820  0.6121  11.00000  0.05    0.17
Q21   1   0.5012  0.6450  0.5333  11.00000  0.05    0.17
Q22   1   0.6599  0.4159  0.6725  11.00000  0.05    0.17
Q23   1   0.5765  0.8616  0.4230  11.00000  0.05    0.16
Q24   1   0.1977  1.0136  0.4404  11.00000  0.05    0.16
Q25   1   0.4236  0.8208  0.4813  11.00000  0.05    0.16
;

loop_
_symmetry_equiv_pos_site_id
_space_group_symop_operation_xyz
1 +X,+Y,+Z
2 1/2-X,1/2+Y,1/2-Z
3 -X,-Y,-Z
4 1/2+X,1/2-Y,1/2+Z

loop_
_atom_site_label
_atom_site_type_symbol
_atom_site_fract_x
_atom_site_fract_y
_atom_site_fract_z
_atom_site_U_iso_or_equiv
_atom_site_adp_type
_atom_site_occupancy
_atom_site_site_symmetry_multiplicity
_atom_site_calc_flag
_atom_site_refinement_flags
F1 F 0.20062(7) 0.80014(12) 0.52473(3) 0.0310(2) Uani 1 4 d .
F2 F 0.25314(7) 0.58570(12) 0.47329(3) 0.0302(2) Uani 1 4 d .
N1 N 0.35586(9) 0.63034(14) 0.54896(4) 0.0191(2) Uani 1 4 d .
N2 N 0.36898(9) 0.83022(15) 0.47504(4) 0.0199(2) Uani 1 4 d .
C1 C 0.53130(11) 0.71752(17) 0.51523(5) 0.0198(3) Uani 1 4 d .
C2 C 0.47019(11) 0.63891(17) 0.55195(5) 0.0190(3) Uani 1 4 d .
C3 C 0.50413(11) 0.55912(17) 0.59666(5) 0.0199(3) Uani 1 4 d .
C4 C 0.40526(11) 0.50206(17) 0.62018(5) 0.0196(3) Uani 1 4 d .
C5 C 0.31513(11) 0.54770(17) 0.58896(5) 0.0196(3) Uani 1 4 d .
C6 C 0.48310(11) 0.80551(17) 0.47695(5) 0.0193(3) Uani 1 4 d .
C7 C 0.53000(12) 0.88564(17) 0.43451(5) 0.0205(3) Uani 1 4 d .
C8 C 0.44039(12) 0.95844(17) 0.40763(5) 0.0206(3) Uani 1 4 d .
C9 C 0.34191(12) 0.92331(17) 0.43505(5) 0.0209(3) Uani 1 4 d .
C10 C 0.60612(12) 0.53495(18) 0.61855(5) 0.0219(3) Uani 1 4 d .
C11 C 0.61192(12) 0.44815(18) 0.66363(5) 0.0225(3) Uani 1 4 d .
C12 C 0.51333(12) 0.38062(18) 0.68581(5) 0.0225(3) Uani 1 4 d .
C13 C 0.41071(12) 0.40979(17) 0.66391(5) 0.0213(3) Uani 1 4 d .
C14 C 0.63649(12) 0.89706(18) 0.41706(5) 0.0220(3) Uani 1 4 d .
C15 C 0.65566(12) 0.97803(18) 0.37176(5) 0.0238(3) Uani 1 4 d .
C16 C 0.56612(13) 1.05539(17) 0.34541(5) 0.0238(3) Uani 1 4 d .
C17 C 0.45829(12) 1.04641(18) 0.36392(5) 0.0230(3) Uani 1 4 d .
C18 C 0.71396(13) 0.4220(2) 0.68856(5) 0.0290(3) Uani 1 4 d .
C19 C 0.71984(14) 0.3305(2) 0.73102(6) 0.0341(4) Uani 1 4 d .
C20 C 0.62343(14) 0.2583(2) 0.75182(6) 0.0324(4) Uani 1 4 d .
C21 C 0.52387(13) 0.28291(19) 0.72994(5) 0.0265(3) Uani 1 4 d .
C22 C 0.76241(13) 0.9782(2) 0.35004(6) 0.0292(3) Uani 1 4 d .
C23 C 0.77983(14) 1.0527(2) 0.30523(6) 0.0327(4) Uani 1 4 d .
C24 C 0.69260(14) 1.1349(2) 0.28017(6) 0.0326(4) Uani 1 4 d .
C25 C 0.58903(14) 1.13721(19) 0.29948(5) 0.0286(3) Uani 1 4 d .
C26 C 0.19894(11) 0.50295(17) 0.59744(5) 0.0211(3) Uani 1 4 d .
C27 C 0.15662(12) 0.51532(18) 0.64527(5) 0.0242(3) Uani 1 4 d .
C28 C 0.05035(13) 0.4619(2) 0.65546(6) 0.0307(4) Uani 1 4 d .
C29 C -0.01581(13) 0.3973(2) 0.61848(6) 0.0335(4) Uani 1 4 d .
C30 C 0.02435(13) 0.3855(2) 0.57091(6) 0.0312(3) Uani 1 4 d .
C31 C 0.13087(12) 0.43705(19) 0.56026(5) 0.0248(3) Uani 1 4 d .
C32 C 0.23129(12) 0.98678(18) 0.42322(5) 0.0224(3) Uani 1 4 d .
C33 C 0.16662(12) 1.0709(2) 0.45829(5) 0.0273(3) Uani 1 4 d .
C34 C 0.06487(13) 1.1374(2) 0.44575(6) 0.0335(4) Uani 1 4 d .
C35 C 0.02511(14) 1.1220(2) 0.39830(6) 0.0362(4) Uani 1 4 d .
C36 C 0.08789(14) 1.0394(2) 0.36311(6) 0.0335(4) Uani 1 4 d .
C37 C 0.19062(13) 0.9736(2) 0.37506(5) 0.0277(3) Uani 1 4 d .
B4 B 0.28791(13) 0.7120(2) 0.50552(6) 0.0222(3) Uani 1 4 d .
H1 H 0.6095 0.71022 0.5166 0.0238 Uiso 1 4 calc R
H10 H 0.67122 0.5764 0.60332 0.0263 Uiso 1 4 calc R
H13 H 0.34533 0.36723 0.67864 0.0255 Uiso 1 4 calc R
H14 H 0.6962 0.85071 0.43545 0.0264 Uiso 1 4 calc R
H17 H 0.39876 1.09929 0.34695 0.0276 Uiso 1 4 calc R
H18 H 0.77949 0.4695 0.67527 0.0348 Uiso 1 4 calc R
H19 H 0.78914 0.31482 0.74686 0.0409 Uiso 1 4 calc R
H20 H 0.62859 0.1927 0.78111 0.0389 Uiso 1 4 calc R
H21 H 0.45984 0.23418 0.74425 0.0318 Uiso 1 4 calc R
H22 H 0.82233 0.92591 0.36689 0.0350 Uiso 1 4 calc R
H23 H 0.85113 1.049 0.29089 0.0392 Uiso 1 4 calc R
H24 H 0.7062 1.18908 0.24954 0.0391 Uiso 1 4 calc R
H25 H 0.53132 1.19381 0.28226 0.0343 Uiso 1 4 calc R
H27 H 0.20133 0.5608 0.67088 0.0291 Uiso 1 4 calc R
H28 H 0.02284 0.46965 0.68805 0.0369 Uiso 1 4 calc R
H29 H -0.0888 0.36101 0.62558 0.0402 Uiso 1 4 calc R
H30 H -0.02154 0.34178 0.54545 0.0374 Uiso 1 4 calc R
H31 H 0.15788 0.42767 0.52762 0.0298 Uiso 1 4 calc R
H33 H 0.19314 1.08227 0.49106 0.0328 Uiso 1 4 calc R
H34 H 0.02196 1.19397 0.46991 0.0402 Uiso 1 4 calc R
H35 H -0.04497 1.16788 0.38979 0.0434 Uiso 1 4 calc R
H36 H 0.06024 1.02791 0.33053 0.0402 Uiso 1 4 calc R
H37 H 0.23364 0.91922 0.3505 0.0333 Uiso 1 4 calc R

loop_
_atom_site_aniso_label
_atom_site_aniso_U_11
_atom_site_aniso_U_22
_atom_site_aniso_U_33
_atom_site_aniso_U_12
_atom_site_aniso_U_13
_atom_site_aniso_U_23
F1 0.0239(4) 0.0389(5) 0.0303(5) 0.0091(4) 0.0089(4) 0.0095(4)
F2 0.0312(5) 0.0377(5) 0.0216(4) -0.0117(4) -0.0006(3) -0.0002(4)
N1 0.0193(6) 0.0195(6) 0.0186(5) -0.0014(5) 0.0030(4) -0.0019(4)
N2 0.0210(6) 0.0206(6) 0.0182(5) 0.0017(5) 0.0022(4) -0.0009(5)
C1 0.0184(6) 0.0192(7) 0.0218(7) -0.0008(6) 0.0029(5) -0.0033(5)
C2 0.0180(6) 0.0180(7) 0.0210(6) 0.0006(6) 0.0004(5) -0.0036(5)
C3 0.0226(7) 0.0168(6) 0.0202(6) -0.0017(6) 0.0031(5) -0.0048(5)
C4 0.0211(7) 0.0179(6) 0.0200(6) -0.0001(6) 0.0023(5) -0.0035(5)
C5 0.0236(7) 0.0173(6) 0.0181(6) -0.0013(6) 0.0030(5) -0.0022(5)
C6 0.0194(6) 0.0183(6) 0.0203(6) -0.0012(6) 0.0036(5) -0.0039(5)
C7 0.0261(7) 0.0157(6) 0.0196(6) -0.0015(6) 0.0032(6) -0.0043(5)
C8 0.0252(7) 0.0171(7) 0.0194(6) -0.0008(6) 0.0030(5) -0.0040(5)
C9 0.0253(7) 0.0190(7) 0.0184(6) 0.0009(6) 0.0013(5) -0.0036(5)
C10 0.0208(7) 0.0202(7) 0.0248(7) -0.0017(6) 0.0027(5) -0.0054(5)
C11 0.0246(7) 0.0212(7) 0.0217(7) 0.0026(6) -0.0013(6) -0.0069(6)
C12 0.0277(7) 0.0198(7) 0.0200(7) 0.0042(6) 0.0013(6) -0.0048(5)
C13 0.0234(7) 0.0196(7) 0.0208(7) -0.0002(6) 0.0039(5) -0.0017(5)
C14 0.0244(7) 0.0183(7) 0.0233(7) -0.0010(6) 0.0030(6) -0.0031(5)
C15 0.0295(8) 0.0176(7) 0.0245(7) -0.0055(6) 0.0057(6) -0.0047(6)
C16 0.0326(8) 0.0177(7) 0.0211(7) -0.0039(6) 0.0052(6) -0.0040(5)
C17 0.0300(8) 0.0177(7) 0.0214(7) -0.0002(6) 0.0025(6) -0.0029(5)
C18 0.0263(8) 0.0337(8) 0.0270(7) 0.0047(7) -0.0013(6) -0.0064(6)
C19 0.0338(8) 0.0412(9) 0.0273(8) 0.0124(8) -0.0077(6) -0.0052(7)
C20 0.0414(9) 0.0336(9) 0.0223(7) 0.0114(8) -0.0011(6) -0.0005(6)
C21 0.0340(8) 0.0238(7) 0.0218(7) 0.0059(7) 0.0029(6) -0.0022(6)
C22 0.0301(8) 0.0270(8) 0.0305(8) -0.0058(7) 0.0077(6) -0.0023(6)
C23 0.0335(9) 0.0335(8) 0.0313(8) -0.0088(7) 0.0133(7) -0.0016(7)
C24 0.0437(9) 0.0303(8) 0.0240(7) -0.0103(8) 0.0105(7) 0.0003(6)
C25 0.0392(9) 0.0240(7) 0.0224(7) -0.0046(7) 0.0032(6) -0.0003(6)
C26 0.0211(7) 0.0180(7) 0.0243(7) 0.0012(6) 0.0040(5) 0.0013(6)
C27 0.0257(7) 0.0226(7) 0.0245(7) 0.0022(6) 0.0043(6) 0.0009(6)
C28 0.0305(8) 0.0302(8) 0.0316(8) 0.0027(7) 0.0135(7) 0.0005(7)
C29 0.0210(7) 0.0330(9) 0.0467(10) -0.0031(7) 0.0116(7) -0.0013(7)
C30 0.0228(8) 0.0331(8) 0.0376(9) -0.0049(7) 0.0015(6) -0.0046(7)
C31 0.0232(7) 0.0265(7) 0.0248(7) -0.0012(6) 0.0026(6) 0.0002(6)
C32 0.0247(7) 0.0213(7) 0.0213(7) -0.0011(6) 0.0010(6) 0.0015(5)
C33 0.0289(8) 0.0281(8) 0.0250(7) 0.0032(7) 0.0006(6) -0.0012(6)
C34 0.0285(8) 0.0326(9) 0.0395(9) 0.0083(7) 0.0014(7) -0.0009(7)
C35 0.0309(8) 0.0313(9) 0.0463(10) 0.0045(7) -0.0079(7) 0.0084(7)
C36 0.0365(9) 0.0357(9) 0.0281(8) -0.0051(8) -0.0106(7) 0.0086(7)
C37 0.0333(8) 0.0278(8) 0.0220(7) -0.0053(7) 0.0014(6) 0.0017(6)
B4 0.0204(7) 0.0268(8) 0.0192(7) 0.0002(7) 0.0033(6) 0.0020(6)

loop_
_atom_type_symbol
_atom_type_description
_atom_type_scat_dispersion_real
_atom_type_scat_dispersion_imag
_atom_type_scat_source
C C 0.0033 0.0016
;
International Tables for Crystallography
(Vol. C, Tables 4.2.6.8 and 6.1.1.4)
;
H H 0.0000 0.0000
;
International Tables for Crystallography
(Vol. C, Table 6.1.1.4)
;
B B 0.0013 0.0007
;
International Tables for Crystallography
(Vol. C, Tables 4.2.6.8 and 6.1.1.4)
;
F F 0.0171 0.0103
;
International Tables for Crystallography
(Vol. C, Tables 4.2.6.8 and 6.1.1.4)
;
N N 0.0061 0.0033
;
International Tables for Crystallography
(Vol. C, Tables 4.2.6.8 and 6.1.1.4)
;

loop_
_geom_angle_atom_site_label_1
_geom_angle_atom_site_label_2
_geom_angle_atom_site_label_3
_geom_angle
_geom_angle_publ_flag
C2 N1 C5 109.98(11) yes
C2 N1 B4 122.87(11) yes
C5 N1 B4 127.12(11) yes
C6 N2 C9 110.01(11) yes
C6 N2 B4 120.95(11) yes
C9 N2 B4 126.04(11) yes
C2 C1 C6 122.67(13) yes
N1 C2 C1 120.93(12) yes
N1 C2 C3 108.20(11) yes
C1 C2 C3 130.87(13) yes
C2 C3 C4 106.20(12) yes
C2 C3 C10 132.91(13) yes
C4 C3 C10 120.86(13) yes
C3 C4 C5 107.21(12) yes
C3 C4 C13 120.45(12) yes
C5 C4 C13 132.19(13) yes
N1 C5 C4 108.40(12) yes
N1 C5 C26 126.17(12) yes
C4 C5 C26 125.32(12) yes
N2 C6 C1 120.94(12) yes
N2 C6 C7 107.77(12) yes
C1 C6 C7 131.29(13) yes
C6 C7 C8 106.52(12) yes
C6 C7 C14 132.84(13) yes
C8 C7 C14 120.61(13) yes
C7 C8 C9 106.85(12) yes
C7 C8 C17 120.99(13) yes
C9 C8 C17 132.15(13) yes
N2 C9 C8 108.81(12) yes
N2 C9 C32 125.46(13) yes
C8 C9 C32 125.63(12) yes
C3 C10 C11 118.92(13) yes
C10 C11 C12 120.35(13) yes
C10 C11 C18 121.74(13) yes
C12 C11 C18 117.91(13) yes
C11 C12 C13 120.00(13) yes
C11 C12 C21 118.51(13) yes
C13 C12 C21 121.49(13) yes
C4 C13 C12 119.21(13) yes
C7 C14 C15 119.27(13) yes
C14 C15 C16 120.11(13) yes
C14 C15 C22 121.16(13) yes
C16 C15 C22 118.66(13) yes
C15 C16 C17 120.24(13) yes
C15 C16 C25 118.46(14) yes
C17 C16 C25 121.28(14) yes
C8 C17 C16 118.66(13) yes
C11 C18 C19 121.48(14) yes
C18 C19 C20 120.58(15) yes
C19 C20 C21 120.07(15) yes
C12 C21 C20 121.36(14) yes
C15 C22 C23 120.90(14) yes
C22 C23 C24 120.45(15) yes
C23 C24 C25 120.63(15) yes
C16 C25 C24 120.81(15) yes
C5 C26 C27 118.88(12) yes
C5 C26 C31 122.43(12) yes
C27 C26 C31 118.53(13) yes
C26 C27 C28 120.60(13) yes
C27 C28 C29 120.26(15) yes
C28 C29 C30 119.92(15) yes
C29 C30 C31 120.46(14) yes
C26 C31 C30 120.23(13) yes
C9 C32 C33 121.65(12) yes
C9 C32 C37 119.86(13) yes
C33 C32 C37 118.36(13) yes
C32 C33 C34 120.77(13) yes
C33 C34 C35 120.37(15) yes
C34 C35 C36 119.70(16) yes
C35 C36 C37 120.55(15) yes
C32 C37 C36 120.24(14) yes
F1 B4 F2 111.64(12) yes
F1 B4 N1 108.79(12) yes
F1 B4 N2 112.63(13) yes
F2 B4 N1 109.85(12) yes
F2 B4 N2 105.95(12) yes
N1 B4 N2 107.87(11) yes

loop_
_geom_bond_atom_site_label_1
_geom_bond_atom_site_label_2
_geom_bond_distance
_geom_bond_publ_flag
F1 B4 1.3695(19) yes
F2 B4 1.3872(19) yes
N1 C2 1.3892(18) yes
N1 C5 1.3607(18) yes
N1 B4 1.573(2) yes
N2 C6 1.3973(18) yes
N2 C9 1.3491(18) yes
N2 B4 1.588(2) yes
C1 C2 1.3901(19) yes
C1 C6 1.3768(19) yes
C2 C3 1.4262(19) yes
C3 C4 1.4325(19) yes
C3 C10 1.382(2) yes
C4 C5 1.4259(19) yes
C4 C13 1.3933(19) yes
C5 C26 1.4704(19) yes
C6 C7 1.434(2) yes
C7 C8 1.426(2) yes
C7 C14 1.380(2) yes
C8 C9 1.437(2) yes
C8 C17 1.392(2) yes
C9 C32 1.465(2) yes
C10 C11 1.404(2) yes
C11 C12 1.442(2) yes
C11 C18 1.422(2) yes
C12 C13 1.395(2) yes
C12 C21 1.429(2) yes
C14 C15 1.406(2) yes
C15 C16 1.433(2) yes
C15 C22 1.425(2) yes
C16 C17 1.404(2) yes
C16 C25 1.432(2) yes
C18 C19 1.361(2) yes
C19 C20 1.418(2) yes
C20 C21 1.357(2) yes
C22 C23 1.368(2) yes
C23 C24 1.411(2) yes
C24 C25 1.363(2) yes
C26 C27 1.403(2) yes
C26 C31 1.401(2) yes
C27 C28 1.384(2) yes
C28 C29 1.379(2) yes
C29 C30 1.387(2) yes
C30 C31 1.385(2) yes
C32 C33 1.402(2) yes
C32 C37 1.401(2) yes
C33 C34 1.380(2) yes
C34 C35 1.380(2) yes
C35 C36 1.386(2) yes
C36 C37 1.385(2) yes
